data_2017967
loop_
_publ_author_name
'Kelley, Annette'
'Akkina, Subhash'
'Devarapally, Goutham K.'
'Nalla, Soujanya'
'Pasam, Divya'
'Madhabushi, Shravani'
'Bond, Marcus R.'

_publ_section_title
;
 Nine compounds containing high-nuclearity
 [Cu~<i>n~</i><i>X</i>~2<i>n~+2</i>]^2{-^} (<i>n</i> = 4, 5 or 7;
 <i>X</i> = Cl or Br) quasi-planar oligomers
;
_journal_coeditor_code SK3391
_journal_issue 1
_journal_name_full 'Acta Crystallographica Section C'
_journal_page_first m22
_journal_page_last m34
_journal_paper_doi 10.1107/S0108270110049024
_journal_volume 67
_journal_year 2011
_chemical_formula_iupac '(C6 H7 Cl N)2 [Cu7 Br16]'
_chemical_formula_moiety '2(C6 H7 Cl N +), Br16 Cu7 2-'
_chemical_formula_sum 'C12 H14 Br16 Cl2 Cu7 N2'
_chemical_formula_weight 1980.49
_chemical_name_systematic
;
bis(2-chloro-1-methylpyridinium)
dodeca-\m~2~bromido-tetrabromidoheptacuprate(II)
;
_space_group_IT_number 2
_symmetry_cell_setting triclinic
_symmetry_space_group_name_Hall '-P 1'
_symmetry_space_group_name_H-M 'P -1'
_atom_sites_solution_hydrogens geom
_atom_sites_solution_primary direct
_atom_sites_solution_secondary difmap
_audit_creation_method SHELXL97
_cell_angle_alpha 90.9850(10)
_cell_angle_beta 105.0060(10)
_cell_angle_gamma 100.3740(10)
_cell_formula_units_Z 1
_cell_length_a 7.23530(10)
_cell_length_b 10.7361(2)
_cell_length_c 12.8913(2)
_cell_measurement_reflns_used 5354
_cell_measurement_temperature 295(2)
_cell_measurement_theta_max 30.034
_cell_measurement_theta_min 2.910
_cell_volume 949.27(3)
_computing_cell_refinement 'SCALEPACK (Otwinowski & Minor, 1997)'
_computing_data_collection 'COLLECT (Nonius, 1998)'
_computing_data_reduction 'DENZO and SCALEPACK (Otwinowski & Minor, 1997)'
_computing_molecular_graphics
;
ORTEP-3 for Windows (Farrugia, 1997) and ORTEPIII (Burnett & Johnson,
1996)
;
_computing_publication_material 'Please provide missing information'
_computing_structure_refinement 'SHELXL97 (Sheldrick, 2008)'
_computing_structure_solution 'SIR92 (Altomare <i>et al.</i>, 1993)'
_diffrn_ambient_temperature 295(2)
_diffrn_detector_area_resol_mean 9
_diffrn_measured_fraction_theta_full 0.997
_diffrn_measured_fraction_theta_max 0.997
_diffrn_measurement_device '95mm CCD camera on \k-goniostat'
_diffrn_measurement_device_type 'Nonius KappaCCD area-detector'
_diffrn_measurement_method 'CCD rotation images, thick slices'
_diffrn_radiation_monochromator graphite
_diffrn_radiation_source 'fine-focus sealed tube'
_diffrn_radiation_type MoK\a
_diffrn_radiation_wavelength 0.71073
_diffrn_reflns_av_R_equivalents 0.0299
_diffrn_reflns_av_sigmaI/netI 0.0480
_diffrn_reflns_limit_h_max 10
_diffrn_reflns_limit_h_min -10
_diffrn_reflns_limit_k_max 15
_diffrn_reflns_limit_k_min -15
_diffrn_reflns_limit_l_max 18
_diffrn_reflns_limit_l_min -17
_diffrn_reflns_number 9850
_diffrn_reflns_theta_full 30.03
_diffrn_reflns_theta_max 30.03
_diffrn_reflns_theta_min 2.97
_exptl_absorpt_coefficient_mu 20.839
_exptl_absorpt_correction_T_max 0.165
_exptl_absorpt_correction_T_min 0.045
_exptl_absorpt_correction_type multi-scan
_exptl_absorpt_process_details '(DENZO/SCALEPACK; Otwinowski & Minor, 1997)'
_exptl_crystal_colour 'dark purple'
_exptl_crystal_density_diffrn 3.465
_exptl_crystal_density_method 'not measured'
_exptl_crystal_description needle
_exptl_crystal_F_000 897
_exptl_crystal_size_max 0.28
_exptl_crystal_size_mid 0.12
_exptl_crystal_size_min 0.08
_refine_diff_density_max 1.242
_refine_diff_density_min -1.007
_refine_ls_extinction_coef 0.0040(2)
_refine_ls_extinction_expression Fc^*^=kFc[1+0.001xFc^2^\l^3^/sin(2\q)]^-1/4^
_refine_ls_extinction_method 'SHELXL97 (Sheldrick, 2008)'
_refine_ls_goodness_of_fit_ref 0.996
_refine_ls_hydrogen_treatment constr
_refine_ls_matrix_type full
_refine_ls_number_parameters 188
_refine_ls_number_reflns 5540
_refine_ls_number_restraints 4
_refine_ls_restrained_S_all 0.996
_refine_ls_R_factor_all 0.0681
_refine_ls_R_factor_gt 0.0382
_refine_ls_shift/su_max 0.001
_refine_ls_shift/su_mean 0.000
_refine_ls_structure_factor_coef Fsqd
_refine_ls_weighting_details 'calc w = 1/[\s^2^(Fo^2^)+(0.0468P)^2^+0.0000P] where P=(Fo^2^+2Fc^2^)/3'
_refine_ls_weighting_scheme calc
_refine_ls_wR_factor_gt 0.0846
_refine_ls_wR_factor_ref 0.0955
_reflns_number_gt 3851
_reflns_number_total 5540
_reflns_threshold_expression I>2\s(I)
_cod_data_source_file sk3391.cif
_cod_data_source_block IX
_cod_database_code 2017967
_cod_database_fobs_code 2017967

loop_
_symmetry_equiv_pos_as_xyz
'x, y, z'
'-x, -y, -z'

loop_
_atom_site_type_symbol
_atom_site_label
_atom_site_fract_x
_atom_site_fract_y
_atom_site_fract_z
_atom_site_U_iso_or_equiv
_atom_site_adp_type
_atom_site_calc_flag
_atom_site_refinement_flags
_atom_site_occupancy
_atom_site_disorder_assembly
_atom_site_disorder_group
Cu Cu1 0.5000 1.0000 0.5000 0.0371(2) Uani d S 1 . .
Cu Cu2 0.66624(9) 0.96630(5) 0.26954(4) 0.02747(13) Uani d . 1 . .
Cu Cu3 0.73456(8) 0.91556(5) 0.01312(4) 0.02845(13) Uani d . 1 . .
Cu Cu4 0.83166(8) 0.85687(5) -0.24044(4) 0.02804(13) Uani d . 1 . .
Br Br1 0.61429(7) 1.14129(4) 0.37406(3) 0.02909(11) Uani d . 1 . .
Br Br2 0.54850(7) 0.82832(4) 0.39401(3) 0.02839(11) Uani d . 1 . .
Br Br3 0.71187(6) 1.09738(4) 0.12049(3) 0.02577(11) Uani d . 1 . .
Br Br4 0.63628(7) 0.78398(4) 0.14624(3) 0.02932(11) Uani d . 1 . .
Br Br5 0.81791(6) 1.04245(4) -0.12692(3) 0.02662(11) Uani d . 1 . .
Br Br6 0.76130(7) 0.73570(4) -0.09056(3) 0.03057(12) Uani d . 1 . .
Br Br7 0.93406(6) 0.99782(5) -0.36506(3) 0.03169(12) Uani d . 1 . .
Br Br8 0.80711(9) 0.66457(5) -0.33885(4) 0.04306(15) Uani d . 1 . .
N N1 0.9815(4) 0.5884(3) 0.2396(3) 0.0337(9) Uani d PD 0.834(4) A 1
C C11 1.1112(12) 0.6159(10) 0.1685(7) 0.048(2) Uani d PD 0.834(4) A 1
H H11A 1.2220 0.6798 0.2037 0.072 Uiso calc PR 0.834(4) A 1
H H11B 1.0419 0.6460 0.1028 0.072 Uiso calc PR 0.834(4) A 1
H H11C 1.1543 0.5400 0.1527 0.072 Uiso calc PR 0.834(4) A 1
C C2 0.8181(6) 0.5042(3) 0.21216(19) 0.0349(10) Uani d PD 0.834(4) A 1
Cl Cl1 0.7451(4) 0.4307(2) 0.08112(17) 0.0578(7) Uani d PD 0.834(4) A 1
C C3 0.6988(7) 0.4758(5) 0.2775(4) 0.0433(12) Uani d . 1 A 1
H H3 0.5858 0.4142 0.2560 0.052 Uiso calc R 1 A 1
C C4 0.7500(9) 0.5412(6) 0.3768(4) 0.0519(14) Uani d . 1 A 1
H H4 0.6703 0.5252 0.4231 0.062 Uiso calc R 1 A 1
C C5 0.9188(9) 0.6296(5) 0.4069(4) 0.0501(14) Uani d . 1 A 1
H H5 0.9549 0.6744 0.4737 0.060 Uiso calc R 1 A 1
C C6 1.0335(8) 0.6514(5) 0.3379(4) 0.0431(12) Uani d . 1 A 1
H H6 1.1495 0.7105 0.3586 0.052 Uiso calc R 1 A 1
N N1A 0.8181(6) 0.5042(3) 0.21216(19) 0.0349(10) Uani d P 0.166(4) A 2
C C11A 0.786(5) 0.429(3) 0.1106(15) 0.018(7) Uiso d PD 0.166(4) A 2
C C2A 0.9815(4) 0.5884(3) 0.2396(3) 0.0337(9) Uani d P 0.166(4) A 2
Cl Cl1A 1.1548(15) 0.6178(14) 0.1647(9) 0.039(3) Uiso d PD 0.166(4) A 2

loop_
_atom_site_aniso_label
_atom_site_aniso_U_11
_atom_site_aniso_U_22
_atom_site_aniso_U_33
_atom_site_aniso_U_12
_atom_site_aniso_U_13
_atom_site_aniso_U_23
Cu1 0.0606(6) 0.0280(4) 0.0304(4) 0.0026(4) 0.0298(4) -0.0010(3)
Cu2 0.0357(3) 0.0286(3) 0.0223(3) 0.0060(2) 0.0152(2) 0.0015(2)
Cu3 0.0386(3) 0.0275(3) 0.0234(3) 0.0057(2) 0.0161(2) 0.0013(2)
Cu4 0.0340(3) 0.0300(3) 0.0232(3) 0.0059(2) 0.0132(2) 0.0014(2)
Br1 0.0365(3) 0.0287(2) 0.0268(2) 0.00599(18) 0.01686(18) 0.00167(16)
Br2 0.0350(3) 0.0290(2) 0.0241(2) 0.00409(18) 0.01447(18) 0.00051(16)
Br3 0.0298(2) 0.0273(2) 0.0226(2) 0.00627(17) 0.01062(17) 0.00189(16)
Br4 0.0404(3) 0.0273(2) 0.0245(2) 0.00683(18) 0.01579(19) 0.00256(16)
Br5 0.0309(2) 0.0280(2) 0.0230(2) 0.00546(17) 0.01090(17) 0.00261(16)
Br6 0.0414(3) 0.0271(2) 0.0261(2) 0.00434(19) 0.01579(19) -0.00009(16)
Br7 0.0267(2) 0.0444(3) 0.0238(2) 0.00329(19) 0.00848(17) 0.00757(18)
Br8 0.0663(4) 0.0385(3) 0.0319(2) 0.0203(3) 0.0194(2) -0.0014(2)
N1 0.034(2) 0.030(2) 0.041(2) 0.0101(17) 0.0142(18) 0.0060(17)
C11 0.040(5) 0.053(5) 0.065(5) 0.012(4) 0.038(4) 0.014(3)
C2 0.038(3) 0.030(2) 0.039(2) 0.0074(19) 0.013(2) 0.0040(19)
Cl1 0.0748(18) 0.0472(11) 0.0429(11) -0.0011(10) 0.0104(12) -0.0082(9)
C3 0.033(3) 0.039(3) 0.057(3) 0.003(2) 0.013(2) 0.007(2)
C4 0.051(4) 0.065(4) 0.048(3) 0.019(3) 0.023(3) 0.010(3)
C5 0.048(4) 0.063(4) 0.041(3) 0.014(3) 0.014(3) -0.007(3)
C6 0.034(3) 0.043(3) 0.047(3) 0.004(2) 0.007(2) -0.009(2)
N1A 0.038(3) 0.030(2) 0.039(2) 0.0074(19) 0.013(2) 0.0040(19)
C2A 0.034(2) 0.030(2) 0.041(2) 0.0101(17) 0.0142(18) 0.0060(17)

loop_
_atom_type_symbol
_atom_type_description
_atom_type_scat_dispersion_real
_atom_type_scat_dispersion_imag
_atom_type_scat_source
C C 0.0033 0.0016 'International Tables Vol C Tables 4.2.6.8 and 6.1.1.4'
H H 0.0000 0.0000 'International Tables Vol C Tables 4.2.6.8 and 6.1.1.4'
Br Br -0.2901 2.4595 'International Tables Vol C Tables 4.2.6.8 and 6.1.1.4'
Cl Cl 0.1484 0.1585 'International Tables Vol C Tables 4.2.6.8 and 6.1.1.4'
Cu Cu 0.3201 1.2651 'International Tables Vol C Tables 4.2.6.8 and 6.1.1.4'
N N 0.0061 0.0033 'International Tables Vol C Tables 4.2.6.8 and 6.1.1.4'

loop_
_geom_angle_atom_site_label_1
_geom_angle_atom_site_label_2
_geom_angle_atom_site_label_3
_geom_angle_site_symmetry_1
_geom_angle_site_symmetry_3
_geom_angle
_geom_angle_publ_flag
Br1 Cu1 Br2 . . 86.919(13) yes
Br1 Cu1 Br7 . 2_675 88.407(13) yes
Br2 Cu1 Br7 . 2_675 96.163(14) yes
Br1 Cu2 Br2 . . 86.850(19) yes
Br1 Cu2 Br3 . . 93.44(2) yes
Br1 Cu2 Br4 . . 166.59(3) yes
Br1 Cu2 Br5 . 2_675 83.61(2) yes
Br1 Cu2 Br7 . 2_775 95.03(2) yes
Br2 Cu2 Br3 . . 167.62(3) yes
Br2 Cu2 Br4 . . 90.69(2) yes
Br2 Cu2 Br5 . 2_675 88.44(2) yes
Br2 Cu2 Br7 . 2_775 99.73(2) yes
Br3 Cu2 Br4 . . 86.168(19) yes
Br3 Cu2 Br5 . 2_675 79.299(19) yes
Br3 Cu2 Br7 . 2_775 92.58(2) yes
Br4 Cu2 Br5 . 2_675 83.15(2) yes
Br4 Cu2 Br7 . 2_775 98.38(2) yes
Br5 Cu2 Br7 2_675 2_775 171.65(2) yes
Br3 Cu3 Br3 . 2_675 88.89(2) yes
Br3 Cu3 Br4 . . 87.581(19) yes
Br3 Cu3 Br4 2_675 . 91.64(2) yes
Br3 Cu3 Br5 . . 93.67(2) yes
Br3 Cu3 Br5 . 2_775 89.28(2) yes
Br3 Cu3 Br5 2_675 . 85.760(19) yes
Br3 Cu3 Br5 2_675 2_775 172.82(2) yes
Br3 Cu3 Br6 . . 179.09(3) yes
Br3 Cu3 Br6 2_675 . 91.97(2) yes
Br4 Cu3 Br5 . . 177.09(3) yes
Br4 Cu3 Br5 . 2_775 95.22(2) yes
Br4 Cu3 Br6 . . 92.08(2) yes
Br5 Cu3 Br5 . 2_775 87.43(2) yes
Br5 Cu3 Br6 . . 86.71(2) yes
Br5 Cu3 Br6 2_775 . 89.91(2) yes
Br1 Cu4 Br3 2_675 2_775 170.38(2) yes
Br1 Cu4 Br5 2_675 . 88.334(19) yes
Br1 Cu4 Br6 2_675 . 98.05(2) yes
Br1 Cu4 Br7 2_675 . 87.657(19) yes
Br1 Cu4 Br8 2_675 . 87.61(2) yes
Br3 Cu4 Br5 2_775 . 86.689(19) yes
Br3 Cu4 Br6 2_775 . 89.59(2) yes
Br3 Cu4 Br7 2_775 . 84.080(19) yes
Br3 Cu4 Br8 2_775 . 98.34(2) yes
Br5 Cu4 Br6 . . 83.839(19) yes
Br5 Cu4 Br7 . . 89.55(2) yes
Br5 Cu4 Br8 . . 171.60(3) yes
Br6 Cu4 Br7 . . 171.11(3) yes
Br6 Cu4 Br8 . . 89.45(2) yes
Br7 Cu4 Br8 . . 97.63(2) yes
Cu1 Br1 Cu2 . . 92.459(18) yes
Cu1 Br1 Cu4 . 2_675 90.69(2) yes
Cu2 Br1 Cu4 . 2_675 97.54(2) yes
Cu1 Br2 Cu2 . . 93.763(18) yes
Cu2 Br3 Cu3 . . 92.02(2) yes
Cu2 Br3 Cu3 . 2_675 100.58(2) yes
Cu2 Br3 Cu4 . 2_775 85.88(2) yes
Cu3 Br3 Cu3 . 2_675 91.11(2) yes
Cu3 Br3 Cu4 . 2_775 91.69(2) yes
Cu2 Br4 Cu3 . . 92.84(2) yes
Cu2 Br5 Cu3 2_675 . 94.34(2) yes
Cu2 Br5 Cu4 2_675 . 90.47(2) yes
Cu3 Br5 Cu4 . . 94.08(2) yes
Cu3 Br6 Cu4 . . 95.26(2) yes
Cu1 Br7 Cu4 2_675 . 93.24(2) yes
Cu2 Br7 Cu4 2_775 . 97.36(2) yes
C2 N1 C6 . . 118.6(3) ?
C2 N1 C11 . . 122.7(5) ?
C6 N1 C11 . . 118.7(5) ?
N1 C11 H11A . . 109.5 ?
N1 C11 H11B . . 109.5 ?
H11A C11 H11B . . 109.5 ?
N1 C11 H11C . . 109.5 ?
H11A C11 H11C . . 109.5 ?
H11B C11 H11C . . 109.5 ?
N1 C2 C3 . . 123.5(3) ?
N1 C2 Cl1 . . 117.9(3) ?
C3 C2 Cl1 . . 118.5(3) ?
C2 C3 C4 . . 118.0(5) ?
C2 C3 H3 . . 121.0 ?
C4 C3 H3 . . 121.0 ?
C3 C4 C5 . . 119.6(5) ?
C3 C4 H4 . . 120.2 ?
C5 C4 H4 . . 120.2 ?
C4 C5 C6 . . 119.2(5) ?
C4 C5 H5 . . 120.4 ?
C6 C5 H5 . . 120.4 ?
C5 C6 N1 . . 121.1(5) ?
C5 C6 H6 . . 119.4 ?
N1 C6 H6 . . 119.4 ?

loop_
_geom_bond_atom_site_label_1
_geom_bond_atom_site_label_2
_geom_bond_site_symmetry_2
_geom_bond_distance
_geom_bond_publ_flag
Cu1 Br1 . 2.4390(4) yes
Cu1 Br2 . 2.4046(4) yes
Cu1 Br7 2_675 3.1762(4) yes
Cu2 Br1 . 2.4323(6) yes
Cu2 Br2 . 2.4145(6) yes
Cu2 Br3 . 2.4568(6) yes
Cu2 Br4 . 2.4427(6) yes
Cu2 Br5 2_675 3.4929(7) yes
Cu2 Br7 2_775 2.7869(7) yes
Cu3 Br3 . 2.4277(6) yes
Cu3 Br3 2_675 3.2200(7) yes
Cu3 Br4 . 2.4083(6) yes
Cu3 Br5 . 2.4147(6) yes
Cu3 Br5 2_775 3.1355(7) yes
Cu3 Br6 . 2.3942(6) yes
Cu4 Br1 2_675 3.2441(7) yes
Cu4 Br3 2_775 3.2070(7) yes
Cu4 Br5 . 2.4835(6) yes
Cu4 Br6 . 2.4581(6) yes
Cu4 Br7 . 2.3908(6) yes
Cu4 Br8 . 2.3589(7) yes
N1 C11 . 1.47001(11) ?
C11 H11A . 0.9600 ?
C11 H11B . 0.9600 ?
C11 H11C . 0.9600 ?
N1 C6 . 1.356(6) ?
N1 C2 . 1.314(5) ?
C2 Cl1 . 1.760 ?
C2 C3 . 1.356(6) ?
C3 H3 . 0.9300 ?
C3 C4 . 1.377(7) ?
C4 H4 . 0.9300 ?
C4 C5 . 1.367(8) ?
C5 H5 . 0.9300 ?
C5 C6 . 1.361(7) ?
C6 H6 . 0.9300 ?
